data_4332743
loop_
_publ_author_name
'Mitra, Amitabha'
'DePue, Lauren J.'
'Struss, Jeffrey E.'
'Patel, Bijal P.'
'Parkin, Sean'
'Atwood, David A.'

_publ_section_title
;
 Mononuclear Schiff Base Boron Halides:&#x00A0; Synthesis,
 Characterization, and Dealkylation of Trimethyl Phosphate
;
_journal_issue 23
_journal_name_full 'Inorganic Chemistry'
_journal_page_first 9213
_journal_page_last 9224
_journal_paper_doi 10.1021/ic0607890
_journal_volume 45
_journal_year 2006
_chemical_formula_sum 'C19 H30 B N O3'
_chemical_formula_weight 331.25
_chemical_name_systematic
; 
 ? 
;
_space_group_IT_number 14
_symmetry_cell_setting monoclinic
_symmetry_space_group_name_Hall '-P 2ybc'
_symmetry_space_group_name_H-M 'P 1 21/c 1'
_atom_sites_solution_hydrogens geom
_atom_sites_solution_primary direct
_atom_sites_solution_secondary difmap
_audit_creation_method SHELXL-97
_cell_angle_alpha 90.00
_cell_angle_beta 94.7290(11)
_cell_angle_gamma 90.00
_cell_formula_units_Z 4
_cell_length_a 16.2045(3)
_cell_length_b 11.2564(3)
_cell_length_c 10.4662(5)
_cell_measurement_reflns_used 4568
_cell_measurement_temperature 90.0(2)
_cell_measurement_theta_max 27.48
_cell_measurement_theta_min 1.00
_cell_volume 1902.58(11)
_computing_cell_refinement 'SCALEPACK (Otwinowski & Minor, 1997)'
_computing_data_collection 'COLLECT (Nonius, 1998)'
_computing_data_reduction 'DENZO-SMN (Otwinowski & Minor, 1997)'
_computing_molecular_graphics 'XP in SHELXTL (Sheldrick, 1994)'
_computing_publication_material
; 
SHELX97-2 (Sheldrick, 1997) and local procedures 
;
_computing_structure_refinement 'SHELXL-97 (Sheldrick, 1997)'
_computing_structure_solution 'SHELXS-97 (Sheldrick, 1990)'
_diffrn_ambient_temperature 90.0(2)
_diffrn_detector_area_resol_mean 18
_diffrn_measured_fraction_theta_full 1.000
_diffrn_measured_fraction_theta_max 1.000
_diffrn_measurement_device_type 'Nonius KappaCCD diffractometer'
_diffrn_measurement_method '\w scans at fixed \c = 55\%'
_diffrn_radiation_monochromator graphite
_diffrn_radiation_source 'fine-focus sealed tube'
_diffrn_radiation_type MoK\a
_diffrn_radiation_wavelength 0.71073
_diffrn_reflns_av_R_equivalents 0.0748
_diffrn_reflns_av_sigmaI/netI 0.1057
_diffrn_reflns_limit_h_max 19
_diffrn_reflns_limit_h_min -19
_diffrn_reflns_limit_k_max 13
_diffrn_reflns_limit_k_min -13
_diffrn_reflns_limit_l_max 12
_diffrn_reflns_limit_l_min -12
_diffrn_reflns_number 6477
_diffrn_reflns_theta_full 25.00
_diffrn_reflns_theta_max 25.00
_diffrn_reflns_theta_min 1.26
_exptl_absorpt_coefficient_mu 0.076
_exptl_absorpt_correction_T_max 0.9940
_exptl_absorpt_correction_T_min 0.9850
_exptl_absorpt_correction_type multi-scan
_exptl_absorpt_process_details 'Scalepack (Otwinowski & Minor, 1997)'
_exptl_crystal_colour yellow
_exptl_crystal_density_diffrn 1.156
_exptl_crystal_density_method 'not measured'
_exptl_crystal_description block
_exptl_crystal_F_000 720
_exptl_crystal_size_max 0.20
_exptl_crystal_size_mid 0.10
_exptl_crystal_size_min 0.08
_refine_diff_density_max .190
_refine_diff_density_min -.234
_refine_diff_density_rms .046
_refine_ls_extinction_method none
_refine_ls_goodness_of_fit_ref 0.924
_refine_ls_hydrogen_treatment constr
_refine_ls_matrix_type full
_refine_ls_number_parameters 224
_refine_ls_number_reflns 3359
_refine_ls_number_restraints 0
_refine_ls_restrained_S_all 0.924
_refine_ls_R_factor_all 0.1418
_refine_ls_R_factor_gt 0.0556
_refine_ls_shift/su_max 0.011
_refine_ls_shift/su_mean 0.002
_refine_ls_structure_factor_coef Fsqd
_refine_ls_weighting_details 'calc w=1/[\s^2^(Fo^2^)+(0.0823P)^2^] where P=(Fo^2^+2Fc^2^)/3'
_refine_ls_weighting_scheme calc
_refine_ls_wR_factor_gt 0.1277
_refine_ls_wR_factor_ref 0.1583
_reflns_number_gt 1647
_reflns_number_total 3359
_reflns_threshold_expression >2\s(I)
_cod_data_source_file ic0607890sup2.cif
_cod_data_source_block k05078
_cod_original_sg_symbol_H-M 'P 21/c'
_cod_database_code 4332743

loop_
_symmetry_equiv_pos_as_xyz
'x, y, z'
'-x, y+1/2, -z+1/2'
'-x, -y, -z'
'x, -y-1/2, z-1/2'

loop_
_atom_site_label
_atom_site_type_symbol
_atom_site_fract_x
_atom_site_fract_y
_atom_site_fract_z
_atom_site_U_iso_or_equiv
_atom_site_adp_type
_atom_site_occupancy
_atom_site_symmetry_multiplicity
_atom_site_calc_flag
_atom_site_refinement_flags
B1 B 0.09306(19) 0.0483(3) 0.3111(3) 0.0302(8) Uani 1 1 d .
N1 N 0.07300(13) 0.15343(18) 0.4043(2) 0.0302(6) Uani 1 1 d .
O1 O 0.16330(10) -0.02132(15) 0.36965(17) 0.0337(5) Uani 1 1 d .
O2 O 0.02265(10) -0.02884(15) 0.29725(16) 0.0338(5) Uani 1 1 d .
O3 O 0.11402(11) 0.10576(16) 0.19470(17) 0.0371(5) Uani 1 1 d .
C1 C 0.21562(16) 0.0169(2) 0.4676(2) 0.0298(7) Uani 1 1 d .
C2 C 0.29014(16) -0.0447(2) 0.5003(3) 0.0310(7) Uani 1 1 d .
C3 C 0.31645(17) -0.1496(3) 0.4213(3) 0.0415(8) Uani 1 1 d .
C4 C 0.2531(2) -0.2505(3) 0.4254(3) 0.0596(10) Uani 1 1 d .
H4A H 0.2503 -0.2768 0.5142 0.089 Uiso 1 1 calc R
H4B H 0.2700 -0.3172 0.3733 0.089 Uiso 1 1 calc R
H4C H 0.1985 -0.2220 0.3913 0.089 Uiso 1 1 calc R
C5 C 0.3233(2) -0.1091(3) 0.2817(3) 0.0638(10) Uani 1 1 d .
H5A H 0.2692 -0.0809 0.2452 0.096 Uiso 1 1 calc R
H5B H 0.3412 -0.1762 0.2310 0.096 Uiso 1 1 calc R
H5C H 0.3639 -0.0447 0.2803 0.096 Uiso 1 1 calc R
C6 C 0.40166(18) -0.1984(3) 0.4701(3) 0.0558(9) Uani 1 1 d .
H6A H 0.4429 -0.1346 0.4707 0.084 Uiso 1 1 calc R
H6B H 0.4173 -0.2625 0.4135 0.084 Uiso 1 1 calc R
H6C H 0.3993 -0.2293 0.5572 0.084 Uiso 1 1 calc R
C7 C 0.33801(16) -0.0039(2) 0.6083(3) 0.0334(7) Uani 1 1 d .
H7 H 0.3884 -0.0445 0.6315 0.040 Uiso 1 1 calc R
C8 C 0.31808(16) 0.0921(2) 0.6855(3) 0.0330(7) Uani 1 1 d .
C9 C 0.37241(17) 0.1316(3) 0.8043(3) 0.0408(8) Uani 1 1 d .
C10 C 0.45209(19) 0.0600(3) 0.8260(3) 0.0572(10) Uani 1 1 d .
H10A H 0.4386 -0.0238 0.8389 0.086 Uiso 1 1 calc R
H10B H 0.4848 0.0901 0.9020 0.086 Uiso 1 1 calc R
H10C H 0.4841 0.0676 0.7510 0.086 Uiso 1 1 calc R
C11 C 0.3949(2) 0.2622(3) 0.7919(3) 0.0714(12) Uani 1 1 d .
H11A H 0.4287 0.2725 0.7193 0.107 Uiso 1 1 calc R
H11B H 0.4264 0.2886 0.8709 0.107 Uiso 1 1 calc R
H11C H 0.3442 0.3095 0.7778 0.107 Uiso 1 1 calc R
C12 C 0.3231(2) 0.1148(3) 0.9214(3) 0.0657(10) Uani 1 1 d .
H12A H 0.2726 0.1631 0.9116 0.098 Uiso 1 1 calc R
H12B H 0.3569 0.1395 0.9988 0.098 Uiso 1 1 calc R
H12C H 0.3080 0.0309 0.9290 0.098 Uiso 1 1 calc R
C13 C 0.24539(16) 0.1502(2) 0.6492(2) 0.0334(7) Uani 1 1 d .
H13 H 0.2293 0.2160 0.6983 0.040 Uiso 1 1 calc R
C14 C 0.19459(15) 0.1145(2) 0.5415(2) 0.0279(7) Uani 1 1 d .
C15 C 0.11833(17) 0.1764(2) 0.5081(3) 0.0326(7) Uani 1 1 d .
H15 H 0.1009 0.2361 0.5642 0.039 Uiso 1 1 calc R
C16 C -0.00585(16) 0.2150(2) 0.3733(3) 0.0375(8) Uani 1 1 d .
H16A H -0.0026 0.2638 0.2952 0.045 Uiso 1 1 calc R
H16B H -0.0177 0.2684 0.4447 0.045 Uiso 1 1 calc R
C17 C -0.07412(16) 0.1243(3) 0.3515(3) 0.0390(8) Uani 1 1 d .
H17A H -0.1262 0.1647 0.3203 0.047 Uiso 1 1 calc R
H17B H -0.0832 0.0848 0.4337 0.047 Uiso 1 1 calc R
C18 C -0.05259(17) 0.0320(3) 0.2549(3) 0.0394(8) Uani 1 1 d .
H18A H -0.0983 -0.0263 0.2422 0.047 Uiso 1 1 calc R
H18B H -0.0460 0.0709 0.1715 0.047 Uiso 1 1 calc R
C19 C 0.12364(19) 0.0274(3) 0.0896(3) 0.0526(9) Uani 1 1 d .
H19A H 0.1608 -0.0379 0.1180 0.079 Uiso 1 1 calc R
H19B H 0.1473 0.0712 0.0204 0.079 Uiso 1 1 calc R
H19C H 0.0695 -0.0048 0.0585 0.079 Uiso 1 1 calc R

loop_
_atom_site_aniso_label
_atom_site_aniso_U_11
_atom_site_aniso_U_22
_atom_site_aniso_U_33
_atom_site_aniso_U_23
_atom_site_aniso_U_13
_atom_site_aniso_U_12
B1 0.0337(19) 0.028(2) 0.0281(19) -0.0001(16) -0.0012(15) -0.0003(17)
N1 0.0324(14) 0.0270(14) 0.0307(14) 0.0005(11) -0.0005(11) 0.0030(11)
O1 0.0368(11) 0.0319(11) 0.0312(11) -0.0043(9) -0.0039(9) 0.0047(10)
O2 0.0318(11) 0.0341(12) 0.0351(12) -0.0018(9) 0.0000(9) -0.0022(9)
O3 0.0445(12) 0.0363(12) 0.0310(12) 0.0030(10) 0.0066(9) -0.0016(10)
C1 0.0320(16) 0.0322(17) 0.0250(16) -0.0015(14) 0.0015(13) -0.0024(14)
C2 0.0307(16) 0.0359(19) 0.0268(16) 0.0005(14) 0.0047(13) 0.0021(14)
C3 0.0413(18) 0.048(2) 0.0346(19) -0.0051(16) -0.0013(15) 0.0145(16)
C4 0.069(2) 0.041(2) 0.065(2) -0.0130(18) -0.0160(18) 0.0123(19)
C5 0.065(2) 0.086(3) 0.041(2) -0.008(2) 0.0078(17) 0.037(2)
C6 0.055(2) 0.062(2) 0.050(2) -0.0027(19) 0.0033(17) 0.0244(18)
C7 0.0265(15) 0.0405(19) 0.0332(18) 0.0084(15) 0.0018(13) 0.0034(15)
C8 0.0308(17) 0.0346(18) 0.0336(17) 0.0002(15) 0.0017(13) -0.0042(15)
C9 0.0399(18) 0.042(2) 0.0389(19) -0.0011(15) -0.0066(15) -0.0078(16)
C10 0.049(2) 0.063(2) 0.056(2) 0.0060(18) -0.0172(17) -0.0057(18)
C11 0.081(3) 0.047(2) 0.079(3) 0.002(2) -0.043(2) -0.021(2)
C12 0.076(2) 0.076(3) 0.043(2) -0.0163(19) -0.0068(19) -0.005(2)
C13 0.0371(17) 0.0306(17) 0.0328(18) -0.0043(14) 0.0045(14) -0.0046(15)
C14 0.0281(16) 0.0256(16) 0.0302(17) 0.0003(14) 0.0044(13) 0.0003(13)
C15 0.0381(17) 0.0281(17) 0.0319(18) -0.0022(14) 0.0040(14) -0.0009(14)
C16 0.0367(18) 0.0341(18) 0.0413(19) 0.0012(15) 0.0004(14) 0.0076(15)
C17 0.0301(16) 0.049(2) 0.0386(18) 0.0040(16) 0.0045(14) 0.0063(15)
C18 0.0325(17) 0.051(2) 0.0341(17) 0.0004(15) -0.0009(14) -0.0029(15)
C19 0.066(2) 0.057(2) 0.0357(19) -0.0037(17) 0.0111(17) 0.0013(18)

loop_
_atom_type_symbol
_atom_type_description
_atom_type_scat_dispersion_real
_atom_type_scat_dispersion_imag
_atom_type_scat_source
C C .0033 .0016 'International Tables Vol C Tables 4.2.6.8 and 6.1.1.4'
H H .0000 .0000 'International Tables Vol C Tables 4.2.6.8 and 6.1.1.4'
O O .0106 .0060 'International Tables Vol C Tables 4.2.6.8 and 6.1.1.4'
N N .0061 .0033 'International Tables Vol C Tables 4.2.6.8 and 6.1.1.4'
B B .0013 .0007 'International Tables Vol C Tables 4.2.6.8 and 6.1.1.4'

loop_
_geom_angle_atom_site_label_1
_geom_angle_atom_site_label_2
_geom_angle_atom_site_label_3
_geom_angle
O2 B1 O3 115.3(2)
O2 B1 O1 107.6(2)
O3 B1 O1 111.2(2)
O2 B1 N1 108.2(2)
O3 B1 N1 105.0(2)
O1 B1 N1 109.4(2)
C15 N1 C16 121.2(2)
C15 N1 B1 122.6(2)
C16 N1 B1 115.9(2)
C1 O1 B1 124.3(2)
B1 O2 C18 113.1(2)
C19 O3 B1 114.9(2)
O1 C1 C14 120.3(2)
O1 C1 C2 120.0(2)
C14 C1 C2 119.6(2)
C7 C2 C1 116.2(2)
C7 C2 C3 122.3(2)
C1 C2 C3 121.5(2)
C2 C3 C6 112.4(2)
C2 C3 C4 109.9(2)
C6 C3 C4 108.1(2)
C2 C3 C5 109.3(2)
C6 C3 C5 106.7(2)
C4 C3 C5 110.2(3)
C3 C4 H4A 109.5
C3 C4 H4B 109.5
H4A C4 H4B 109.5
C3 C4 H4C 109.5
H4A C4 H4C 109.5
H4B C4 H4C 109.5
C3 C5 H5A 109.5
C3 C5 H5B 109.5
H5A C5 H5B 109.5
C3 C5 H5C 109.5
H5A C5 H5C 109.5
H5B C5 H5C 109.5
C3 C6 H6A 109.5
C3 C6 H6B 109.5
H6A C6 H6B 109.5
C3 C6 H6C 109.5
H6A C6 H6C 109.5
H6B C6 H6C 109.5
C2 C7 C8 125.6(3)
C2 C7 H7 117.2
C8 C7 H7 117.2
C13 C8 C7 116.1(2)
C13 C8 C9 120.6(3)
C7 C8 C9 123.2(3)
C10 C9 C11 108.5(2)
C10 C9 C12 107.9(3)
C11 C9 C12 109.4(3)
C10 C9 C8 113.1(2)
C11 C9 C8 109.7(2)
C12 C9 C8 108.2(2)
C9 C10 H10A 109.5
C9 C10 H10B 109.5
H10A C10 H10B 109.5
C9 C10 H10C 109.5
H10A C10 H10C 109.5
H10B C10 H10C 109.5
C9 C11 H11A 109.5
C9 C11 H11B 109.5
H11A C11 H11B 109.5
C9 C11 H11C 109.5
H11A C11 H11C 109.5
H11B C11 H11C 109.5
C9 C12 H12A 109.5
C9 C12 H12B 109.5
H12A C12 H12B 109.5
C9 C12 H12C 109.5
H12A C12 H12C 109.5
H12B C12 H12C 109.5
C8 C13 C14 121.4(3)
C8 C13 H13 119.3
C14 C13 H13 119.3
C13 C14 C1 121.1(2)
C13 C14 C15 119.6(2)
C1 C14 C15 119.3(2)
N1 C15 C14 121.8(3)
N1 C15 H15 119.1
C14 C15 H15 119.1
N1 C16 C17 109.1(2)
N1 C16 H16A 109.9
C17 C16 H16A 109.9
N1 C16 H16B 109.9
C17 C16 H16B 109.9
H16A C16 H16B 108.3
C16 C17 C18 111.1(2)
C16 C17 H17A 109.4
C18 C17 H17A 109.4
C16 C17 H17B 109.4
C18 C17 H17B 109.4
H17A C17 H17B 108.0
O2 C18 C17 111.0(2)
O2 C18 H18A 109.4
C17 C18 H18A 109.4
O2 C18 H18B 109.4
C17 C18 H18B 109.4
H18A C18 H18B 108.0
O3 C19 H19A 109.5
O3 C19 H19B 109.5
H19A C19 H19B 109.5
O3 C19 H19C 109.5
H19A C19 H19C 109.5
H19B C19 H19C 109.5

loop_
_geom_bond_atom_site_label_1
_geom_bond_atom_site_label_2
_geom_bond_distance
B1 O2 1.431(3)
B1 O3 1.444(3)
B1 O1 1.473(3)
B1 N1 1.585(4)
N1 C15 1.286(3)
N1 C16 1.466(3)
O1 C1 1.346(3)
O2 C18 1.436(3)
O3 C19 1.428(3)
C1 C14 1.401(4)
C1 C2 1.410(3)
C2 C7 1.395(3)
C2 C3 1.522(4)
C3 C6 1.534(4)
C3 C4 1.534(4)
C3 C5 1.543(4)
C4 H4A 0.9800
C4 H4B 0.9800
C4 H4C 0.9800
C5 H5A 0.9800
C5 H5B 0.9800
C5 H5C 0.9800
C6 H6A 0.9800
C6 H6B 0.9800
C6 H6C 0.9800
C7 C8 1.402(4)
C7 H7 0.9500
C8 C13 1.373(3)
C8 C9 1.529(4)
C9 C10 1.523(4)
C9 C11 1.523(4)
C9 C12 1.530(4)
C10 H10A 0.9800
C10 H10B 0.9800
C10 H10C 0.9800
C11 H11A 0.9800
C11 H11B 0.9800
C11 H11C 0.9800
C12 H12A 0.9800
C12 H12B 0.9800
C12 H12C 0.9800
C13 C14 1.399(3)
C13 H13 0.9500
C14 C15 1.437(3)
C15 H15 0.9500
C16 C17 1.509(4)
C16 H16A 0.9900
C16 H16B 0.9900
C17 C18 1.511(4)
C17 H17A 0.9900
C17 H17B 0.9900
C18 H18A 0.9900
C18 H18B 0.9900
C19 H19A 0.9800
C19 H19B 0.9800
C19 H19C 0.9800

loop_
_geom_torsion_atom_site_label_1
_geom_torsion_atom_site_label_2
_geom_torsion_atom_site_label_3
_geom_torsion_atom_site_label_4
_geom_torsion
O2 B1 N1 C15 122.8(3)
O3 B1 N1 C15 -113.5(3)
O1 B1 N1 C15 5.9(3)
O2 B1 N1 C16 -50.4(3)
O3 B1 N1 C16 73.3(3)
O1 B1 N1 C16 -167.3(2)
O2 B1 O1 C1 -134.0(2)
O3 B1 O1 C1 98.8(3)
N1 B1 O1 C1 -16.7(3)
O3 B1 O2 C18 -62.1(3)
O1 B1 O2 C18 173.14(19)
N1 B1 O2 C18 55.1(3)
O2 B1 O3 C19 -52.8(3)
O1 B1 O3 C19 69.9(3)
N1 B1 O3 C19 -171.9(2)
B1 O1 C1 C14 15.9(4)
B1 O1 C1 C2 -167.2(2)
O1 C1 C2 C7 -175.8(2)
C14 C1 C2 C7 1.1(4)
O1 C1 C2 C3 4.4(4)
C14 C1 C2 C3 -178.7(2)
C7 C2 C3 C6 -2.9(4)
C1 C2 C3 C6 176.8(2)
C7 C2 C3 C4 117.6(3)
C1 C2 C3 C4 -62.6(3)
C7 C2 C3 C5 -121.3(3)
C1 C2 C3 C5 58.5(3)
C1 C2 C7 C8 0.0(4)
C3 C2 C7 C8 179.8(3)
C2 C7 C8 C13 -0.7(4)
C2 C7 C8 C9 179.0(3)
C13 C8 C9 C10 -177.6(2)
C7 C8 C9 C10 2.8(4)
C13 C8 C9 C11 -56.3(4)
C7 C8 C9 C11 124.1(3)
C13 C8 C9 C12 63.0(3)
C7 C8 C9 C12 -116.6(3)
C7 C8 C13 C14 0.2(4)
C9 C8 C13 C14 -179.4(2)
C8 C13 C14 C1 0.9(4)
C8 C13 C14 C15 178.9(2)
O1 C1 C14 C13 175.4(2)
C2 C1 C14 C13 -1.6(4)
O1 C1 C14 C15 -2.7(4)
C2 C1 C14 C15 -179.6(2)
C16 N1 C15 C14 178.2(2)
B1 N1 C15 C14 5.4(4)
C13 C14 C15 N1 174.1(2)
C1 C14 C15 N1 -7.8(4)
C15 N1 C16 C17 -124.2(3)
B1 N1 C16 C17 49.1(3)
N1 C16 C17 C18 -52.2(3)
B1 O2 C18 C17 -62.4(3)
C16 C17 C18 O2 59.2(3)
